data_4513272
loop_
_publ_author_name
'Suresh, Kuthuru'
'Minkov, Vasily S.'
'Namila, Kranthi Kumar'
'Derevyannikova, Elizaveta'
'Losev, Evgeniy'
'Nangia, Ashwini'
'Boldyreva, Elena V.'

_publ_section_title
;
 Novel Synthons in Sulfamethizole Cocrystals: Structure--Property
 Relations and Solubility
;
_journal_issue 7
_journal_name_full 'Crystal Growth &amp; Design'
_journal_page_first 3498
_journal_paper_doi 10.1021/acs.cgd.5b00587
_journal_volume 15
_journal_year 2015
_chemical_formula_moiety 'C9 H10 N4 O2 S2, C8 H8 O4'
_chemical_formula_sum 'C17 H18 N4 O6 S2'
_chemical_formula_weight 438.47
_chemical_melting_point 473.0(10)
_chemical_name_common 'Sulfamethizole-vanillic acid cocrystal'
_chemical_name_systematic
; 
 
 4-Amino-N-methyl-3H-1,3,4-thiadiazol-2-ylidene-benzenesulfonamide-3-methoxy-4-hydroxy-benzoicacid 
;
_space_group_IT_number 14
_symmetry_cell_setting monoclinic
_symmetry_space_group_name_Hall '-P 2ybc'
_symmetry_space_group_name_H-M 'P 1 21/c 1'
_atom_sites_solution_hydrogens geom
_atom_sites_solution_primary direct
_atom_sites_solution_secondary difmap
_audit_creation_method SHELXL-97
_cell_angle_alpha 90.00
_cell_angle_beta 109.396(4)
_cell_angle_gamma 90.00
_cell_formula_units_Z 4
_cell_length_a 8.1263(5)
_cell_length_b 19.7763(7)
_cell_length_c 12.0584(7)
_cell_measurement_temperature 100(2)
_cell_volume 1827.90(17)
_computing_structure_refinement 'SHELXL-97 (Sheldrick, 1997)'
_computing_structure_solution 'SHELXS-97 (Sheldrick, 1990)'
_diffrn_ambient_temperature 100(2)
_diffrn_measured_fraction_theta_full 1.000
_diffrn_measured_fraction_theta_max 1.000
_diffrn_radiation_monochromator graphite
_diffrn_radiation_source 'fine-focus sealed tube'
_diffrn_radiation_type MoK\a
_diffrn_radiation_wavelength 0.71073
_diffrn_reflns_av_R_equivalents 0.0316
_diffrn_reflns_av_sigmaI/netI 0.0184
_diffrn_reflns_limit_h_max 10
_diffrn_reflns_limit_h_min -10
_diffrn_reflns_limit_k_max 26
_diffrn_reflns_limit_k_min -26
_diffrn_reflns_limit_l_max 16
_diffrn_reflns_limit_l_min -16
_diffrn_reflns_number 27232
_diffrn_reflns_theta_full 28.28
_diffrn_reflns_theta_max 28.28
_diffrn_reflns_theta_min 2.06
_exptl_absorpt_coefficient_mu 0.338
_exptl_absorpt_correction_T_max 0.9479
_exptl_absorpt_correction_T_min 0.8573
_exptl_crystal_colour colorless
_exptl_crystal_density_diffrn 1.593
_exptl_crystal_density_method 'not measured'
_exptl_crystal_description block
_exptl_crystal_F_000 912
_exptl_crystal_size_max 0.47
_exptl_crystal_size_mid 0.43
_exptl_crystal_size_min 0.16
_refine_diff_density_max 0.369
_refine_diff_density_min -0.323
_refine_diff_density_rms 0.049
_refine_ls_extinction_method none
_refine_ls_goodness_of_fit_ref 1.059
_refine_ls_hydrogen_treatment mixed
_refine_ls_matrix_type full
_refine_ls_number_parameters 316
_refine_ls_number_reflns 4527
_refine_ls_number_restraints 0
_refine_ls_restrained_S_all 1.059
_refine_ls_R_factor_all 0.0360
_refine_ls_R_factor_gt 0.0292
_refine_ls_shift/su_max 0.001
_refine_ls_shift/su_mean 0.000
_refine_ls_structure_factor_coef Fsqd
_refine_ls_weighting_details 'calc w=1/[\s^2^(Fo^2^)+(0.0320P)^2^+0.9174P] where P=(Fo^2^+2Fc^2^)/3'
_refine_ls_weighting_scheme calc
_refine_ls_wR_factor_gt 0.0682
_refine_ls_wR_factor_ref 0.0707
_reflns_number_gt 3998
_reflns_number_total 4527
_reflns_threshold_expression >2sigma(I)
_cod_data_source_file cg5b00587_si_007.cif
_cod_data_source_block SMT-VLA
_cod_depositor_comments
;
The following automatic conversions were performed:

'_chemical_melting_point' value '472-474K' was changed to '473.0(10)'
- the average value was taken and precision was estimated.

Automatic conversion script
Id: cif_fix_values 3271 2015-04-21 07:52:19Z andrius 

 Adding full bibliography for 4513267--4513273.cif.
;
_cod_database_code 4513272

loop_
_symmetry_equiv_pos_as_xyz
'x, y, z'
'-x, y+1/2, -z+1/2'
'-x, -y, -z'
'x, -y-1/2, z-1/2'

loop_
_atom_site_label
_atom_site_type_symbol
_atom_site_fract_x
_atom_site_fract_y
_atom_site_fract_z
_atom_site_U_iso_or_equiv
_atom_site_adp_type
_atom_site_occupancy
_atom_site_symmetry_multiplicity
_atom_site_calc_flag
S1 S 0.13307(4) 0.309314(15) 0.28155(3) 0.01507(8) Uani 1 1 d
S2 S 0.07851(4) 0.462715(15) 0.37158(3) 0.01431(7) Uani 1 1 d
O4 O 0.53794(13) 0.55178(5) 0.38267(8) 0.0197(2) Uani 1 1 d
H4A H 0.510(2) 0.5541(9) 0.4477(16) 0.024 Uiso 1 1 d
O3 O 0.53804(14) 0.44149(5) 0.42434(9) 0.0216(2) Uani 1 1 d
O5 O 0.73920(12) 0.55646(4) 0.02364(8) 0.01649(19) Uani 1 1 d
N4 N 0.12060(14) 0.55436(5) 0.23196(10) 0.0159(2) Uani 1 1 d
O6 O 0.79665(13) 0.43327(5) -0.01389(8) 0.01785(19) Uani 1 1 d
H6A H 0.821(2) 0.3908(9) -0.0230(15) 0.021 Uiso 1 1 d
N3 N 0.14774(14) 0.49229(5) 0.18968(10) 0.0151(2) Uani 1 1 d
H3A H 0.167(2) 0.4905(9) 0.1267(15) 0.018 Uiso 1 1 d
O2 O 0.09247(13) 0.32453(5) 0.38687(9) 0.0202(2) Uani 1 1 d
O1 O 0.02046(13) 0.26184(5) 0.19999(9) 0.0233(2) Uani 1 1 d
N1 N 0.85144(15) 0.19745(6) 0.43212(12) 0.0214(2) Uani 1 1 d
H1B H 0.894(2) 0.1911(9) 0.3774(17) 0.026 Uiso 1 1 d
H1A H 0.924(2) 0.2185(9) 0.4929(16) 0.026 Uiso 1 1 d
C16 C 0.55917(16) 0.48753(7) 0.36152(11) 0.0157(2) Uani 1 1 d
C7 C 0.12929(16) 0.43653(6) 0.24787(10) 0.0136(2) Uani 1 1 d
C15 C 0.64190(17) 0.40675(7) 0.23519(11) 0.0163(2) Uani 1 1 d
H15 H 0.621(2) 0.3710(9) 0.2846(14) 0.020 Uiso 1 1 d
C11 C 0.64227(16) 0.52652(6) 0.18924(11) 0.0147(2) Uani 1 1 d
H11 H 0.621(2) 0.5715(9) 0.2041(14) 0.018 Uiso 1 1 d
N2 N 0.14520(14) 0.37591(5) 0.20822(9) 0.0160(2) Uani 1 1 d
C5 C 0.56701(18) 0.21092(7) 0.28213(12) 0.0199(3) Uani 1 1 d
H5 H 0.600(2) 0.1821(9) 0.2334(16) 0.024 Uiso 1 1 d
C9 C 0.0435(2) 0.60384(7) 0.39410(12) 0.0201(3) Uani 1 1 d
H9A H -0.068(3) 0.5980(10) 0.4026(16) 0.030 Uiso 1 1 d
H9B H 0.128(2) 0.6066(10) 0.4725(17) 0.030 Uiso 1 1 d
H9C H 0.046(2) 0.6456(10) 0.3531(16) 0.030 Uiso 1 1 d
C14 C 0.70301(17) 0.39168(6) 0.14365(11) 0.0160(2) Uani 1 1 d
H14 H 0.726(2) 0.3461(9) 0.1265(14) 0.019 Uiso 1 1 d
C2 C 0.45920(17) 0.28985(6) 0.43686(11) 0.0160(2) Uani 1 1 d
H2 H 0.422(2) 0.3172(9) 0.4875(15) 0.019 Uiso 1 1 d
C1 C 0.34525(16) 0.27557(6) 0.32466(11) 0.0144(2) Uani 1 1 d
C10 C 0.61308(16) 0.47382(7) 0.25874(11) 0.0151(2) Uani 1 1 d
C3 C 0.62795(17) 0.26490(6) 0.47144(12) 0.0179(3) Uani 1 1 d
H3 H 0.709(2) 0.2745(9) 0.5496(15) 0.021 Uiso 1 1 d
C12 C 0.70297(16) 0.51116(6) 0.09791(11) 0.0143(2) Uani 1 1 d
C4 C 0.68352(17) 0.22589(6) 0.39415(12) 0.0174(2) Uani 1 1 d
C8 C 0.08369(16) 0.54654(6) 0.32701(11) 0.0152(2) Uani 1 1 d
C6 C 0.39812(18) 0.23592(7) 0.24726(12) 0.0184(3) Uani 1 1 d
H6 H 0.319(2) 0.2250(9) 0.1718(15) 0.022 Uiso 1 1 d
C13 C 0.73446(16) 0.44323(6) 0.07532(11) 0.0149(2) Uani 1 1 d
C18 C 0.72636(18) 0.62653(6) 0.04828(12) 0.0177(2) Uani 1 1 d
H18B H 0.607(2) 0.6384(9) 0.0449(15) 0.027 Uiso 1 1 d
H18A H 0.810(2) 0.6379(9) 0.1250(16) 0.027 Uiso 1 1 d
H18C H 0.756(2) 0.6505(9) -0.0142(16) 0.027 Uiso 1 1 d

loop_
_atom_site_aniso_label
_atom_site_aniso_U_11
_atom_site_aniso_U_22
_atom_site_aniso_U_33
_atom_site_aniso_U_23
_atom_site_aniso_U_13
_atom_site_aniso_U_12
S1 0.01331(14) 0.01079(13) 0.02041(15) 0.00117(11) 0.00466(11) 0.00031(11)
S2 0.01668(15) 0.01219(14) 0.01441(14) 0.00133(10) 0.00562(11) 0.00004(11)
O4 0.0250(5) 0.0198(5) 0.0174(4) 0.0012(4) 0.0110(4) 0.0018(4)
O3 0.0295(5) 0.0191(5) 0.0208(5) 0.0003(4) 0.0145(4) -0.0012(4)
O5 0.0220(5) 0.0130(4) 0.0165(4) 0.0017(3) 0.0092(4) 0.0000(3)
N4 0.0165(5) 0.0122(5) 0.0182(5) 0.0007(4) 0.0047(4) 0.0001(4)
O6 0.0248(5) 0.0149(4) 0.0170(4) 0.0002(3) 0.0113(4) 0.0006(4)
N3 0.0183(5) 0.0132(5) 0.0147(5) 0.0017(4) 0.0066(4) 0.0002(4)
O2 0.0215(5) 0.0163(4) 0.0270(5) 0.0053(4) 0.0135(4) 0.0025(4)
O1 0.0169(5) 0.0143(4) 0.0329(5) -0.0027(4) 0.0003(4) -0.0010(4)
N1 0.0151(5) 0.0213(6) 0.0279(6) 0.0047(5) 0.0074(5) 0.0025(4)
C16 0.0121(5) 0.0189(6) 0.0156(6) 0.0002(5) 0.0038(5) -0.0006(4)
C7 0.0114(5) 0.0147(5) 0.0134(5) 0.0008(4) 0.0024(4) -0.0001(4)
C15 0.0150(6) 0.0168(6) 0.0164(6) 0.0019(5) 0.0044(5) -0.0028(5)
C11 0.0133(5) 0.0149(6) 0.0149(6) 0.0000(4) 0.0032(4) 0.0002(4)
N2 0.0174(5) 0.0137(5) 0.0165(5) 0.0007(4) 0.0051(4) 0.0022(4)
C5 0.0218(6) 0.0205(6) 0.0197(6) 0.0022(5) 0.0101(5) 0.0049(5)
C9 0.0266(7) 0.0142(6) 0.0190(6) -0.0008(5) 0.0069(5) 0.0004(5)
C14 0.0161(6) 0.0140(5) 0.0172(6) -0.0004(5) 0.0045(5) -0.0011(5)
C2 0.0182(6) 0.0111(5) 0.0185(6) 0.0003(4) 0.0061(5) -0.0004(4)
C1 0.0143(5) 0.0109(5) 0.0181(6) 0.0029(4) 0.0055(5) 0.0005(4)
C10 0.0124(5) 0.0188(6) 0.0140(5) 0.0007(4) 0.0041(4) -0.0007(4)
C3 0.0171(6) 0.0138(5) 0.0196(6) 0.0013(5) 0.0019(5) -0.0017(5)
C12 0.0126(5) 0.0156(6) 0.0137(5) 0.0023(4) 0.0029(4) -0.0010(4)
C4 0.0148(6) 0.0150(6) 0.0232(6) 0.0057(5) 0.0072(5) 0.0001(5)
C8 0.0147(6) 0.0120(5) 0.0167(6) 0.0010(4) 0.0023(5) -0.0008(4)
C6 0.0190(6) 0.0196(6) 0.0157(6) 0.0011(5) 0.0045(5) 0.0026(5)
C13 0.0130(5) 0.0171(6) 0.0137(5) -0.0007(4) 0.0034(4) -0.0007(4)
C18 0.0208(6) 0.0131(6) 0.0195(6) 0.0004(5) 0.0071(5) -0.0006(5)

loop_
_atom_type_symbol
_atom_type_description
_atom_type_scat_dispersion_real
_atom_type_scat_dispersion_imag
_atom_type_scat_source
C C 0.0033 0.0016 'International Tables Vol C Tables 4.2.6.8 and 6.1.1.4'
H H 0.0000 0.0000 'International Tables Vol C Tables 4.2.6.8 and 6.1.1.4'
O O 0.0106 0.0060 'International Tables Vol C Tables 4.2.6.8 and 6.1.1.4'
N N 0.0061 0.0033 'International Tables Vol C Tables 4.2.6.8 and 6.1.1.4'
S S 0.1246 0.1234 'International Tables Vol C Tables 4.2.6.8 and 6.1.1.4'

loop_
_geom_angle_atom_site_label_1
_geom_angle_atom_site_label_2
_geom_angle_atom_site_label_3
_geom_angle
O1 S1 O2 117.08(6)
O1 S1 N2 107.38(6)
O2 S1 N2 112.72(6)
O1 S1 C1 106.96(6)
O2 S1 C1 107.86(6)
N2 S1 C1 103.91(6)
C8 S2 C7 88.96(6)
C12 O5 C18 116.95(10)
C8 N4 N3 109.66(10)
C7 N3 N4 118.71(11)
O3 C16 O4 122.63(12)
O3 C16 C10 121.55(12)
O4 C16 C10 115.81(11)
N2 C7 N3 121.22(11)
N2 C7 S2 131.24(10)
N3 C7 S2 107.52(9)
C14 C15 C10 119.77(12)
C12 C11 C10 119.19(12)
C7 N2 S1 121.09(9)
C6 C5 C4 120.10(13)
C15 C14 C13 120.06(12)
C3 C2 C1 119.55(12)
C2 C1 C6 120.84(12)
C2 C1 S1 118.75(10)
C6 C1 S1 120.41(10)
C15 C10 C11 120.76(12)
C15 C10 C16 117.70(11)
C11 C10 C16 121.48(12)
C2 C3 C4 120.24(12)
O5 C12 C11 126.16(12)
O5 C12 C13 113.92(11)
C11 C12 C13 119.92(11)
C3 C4 C5 119.75(12)
C3 C4 N1 119.90(12)
C5 C4 N1 120.17(13)
N4 C8 C9 123.37(11)
N4 C8 S2 115.12(10)
C9 C8 S2 121.49(10)
C5 C6 C1 119.51(12)
O6 C13 C14 124.01(12)
O6 C13 C12 115.71(11)
C14 C13 C12 120.28(12)

loop_
_geom_bond_atom_site_label_1
_geom_bond_atom_site_label_2
_geom_bond_distance
S1 O1 1.4451(10)
S1 O2 1.4459(10)
S1 N2 1.6075(11)
S1 C1 1.7588(13)
S2 C8 1.7476(13)
S2 C7 1.7530(13)
O4 C16 1.3184(16)
O3 C16 1.2323(16)
O5 C12 1.3662(15)
O5 C18 1.4282(15)
N4 C8 1.2868(17)
N4 N3 1.3749(15)
O6 C13 1.3463(15)
N3 C7 1.3418(16)
N1 C4 1.4046(17)
C16 C10 1.4705(17)
C7 N2 1.3127(16)
C15 C14 1.3850(18)
C15 C10 1.3926(18)
C11 C12 1.3817(17)
C11 C10 1.4060(17)
C5 C6 1.3862(18)
C5 C4 1.3997(19)
C9 C8 1.4904(18)
C14 C13 1.3868(18)
C2 C3 1.3850(18)
C2 C1 1.3912(17)
C1 C6 1.3917(18)
C3 C4 1.3955(19)
C12 C13 1.4110(17)

loop_
_geom_torsion_atom_site_label_1
_geom_torsion_atom_site_label_2
_geom_torsion_atom_site_label_3
_geom_torsion_atom_site_label_4
_geom_torsion
C8 N4 N3 C7 1.40(16)
N4 N3 C7 N2 176.60(11)
N4 N3 C7 S2 -1.81(14)
C8 S2 C7 N2 -176.92(13)
C8 S2 C7 N3 1.28(9)
N3 C7 N2 S1 176.74(9)
S2 C7 N2 S1 -5.28(18)
O1 S1 N2 C7 134.24(11)
O2 S1 N2 C7 3.84(12)
C1 S1 N2 C7 -112.66(11)
C10 C15 C14 C13 -0.35(19)
C3 C2 C1 C6 0.71(19)
C3 C2 C1 S1 -178.64(10)
O1 S1 C1 C2 -149.15(10)
O2 S1 C1 C2 -22.40(12)
N2 S1 C1 C2 97.45(11)
O1 S1 C1 C6 31.50(12)
O2 S1 C1 C6 158.25(10)
N2 S1 C1 C6 -81.90(11)
C14 C15 C10 C11 1.17(19)
C14 C15 C10 C16 -176.09(11)
C12 C11 C10 C15 -1.05(18)
C12 C11 C10 C16 176.10(11)
O3 C16 C10 C15 -0.79(18)
O4 C16 C10 C15 178.18(11)
O3 C16 C10 C11 -178.03(12)
O4 C16 C10 C11 0.94(17)
C1 C2 C3 C4 0.22(19)
C18 O5 C12 C11 5.28(18)
C18 O5 C12 C13 -174.18(11)
C10 C11 C12 O5 -179.30(11)
C10 C11 C12 C13 0.13(18)
C2 C3 C4 C5 -1.22(19)
C2 C3 C4 N1 -176.26(12)
C6 C5 C4 C3 1.3(2)
C6 C5 C4 N1 176.33(13)
N3 N4 C8 C9 -178.78(12)
N3 N4 C8 S2 -0.24(14)
C7 S2 C8 N4 -0.62(10)
C7 S2 C8 C9 177.94(11)
C4 C5 C6 C1 -0.4(2)
C2 C1 C6 C5 -0.6(2)
S1 C1 C6 C5 178.71(10)
C15 C14 C13 O6 178.80(12)
C15 C14 C13 C12 -0.57(19)
O5 C12 C13 O6 0.75(16)
C11 C12 C13 O6 -178.74(11)
O5 C12 C13 C14 -179.82(11)
C11 C12 C13 C14 0.68(18)
